data_2004625
loop_
_publ_author_name
'Rudert, R.'
'Schulz, B.'
'Reck, G.'
'Vollhardt, D.'
'Kriwanek, J.'

_publ_section_title
;
 <i>n</i>-Butyl(carboxymethyl)dimethylammonium Bromide and
 (Carboxymethyl)ethyldimethylammonium Bromide
;
_journal_issue 3
_journal_name_full 'Acta Crystallographica Section C'
_journal_page_first 648
_journal_page_last 652
_journal_paper_doi 10.1107/S0108270195011541
_journal_volume 52
_journal_year 1996
_chemical_formula_iupac 'C8 H18 N1 O2 1+, Br1 1-'
_chemical_formula_sum 'C8 H18 Br N O2'
_chemical_formula_weight 240.15
_chemical_name_systematic
;
N-n-Butyl-N,N-dimethylammonio Acetic Acid Bromide
;
_space_group_crystal_system orthorhombic
_space_group_IT_number 19
_space_group_name_Hall 'P 2ac 2ab'
_space_group_name_H-M_alt 'P 21 21 21'
_atom_type_scat_source IntTabIV
_cell_angle_alpha 90
_cell_angle_beta 90
_cell_angle_gamma 90
_cell_formula_units_Z 8
_cell_length_a 11.110(7)
_cell_length_b 13.428(5)
_cell_length_c 15.038(5)
_cell_measurement_reflns_used 25
_cell_measurement_temperature 294
_cell_measurement_theta_max 14
_cell_measurement_theta_min 10
_cell_volume 2243.4(18)
_computing_cell_refinement 'CAD-4 Operations Manual'
_computing_data_collection 'CAD-4 Operations Manual (Enraf-Nonius, 1977)'
_computing_data_reduction 'MolEN PROCESS (Fair, 1990)'
_computing_molecular_graphics 'PLATON92  (Spek, 1990) and SCHAKAL92 (Keller, 1992)'
_computing_publication_material 'MolEN CIF IN'
_computing_structure_refinement 'MolEN LSFM'
_computing_structure_solution 'direct methods (MULTAN80; Main et al., 1980)'
_diffrn_measurement_device 'Enraf-Nonius CAD-4'
_diffrn_measurement_method \q/2\q
_diffrn_radiation_type MoK\a
_diffrn_radiation_wavelength 0.71073
_diffrn_reflns_limit_h_max 13
_diffrn_reflns_limit_h_min 0
_diffrn_reflns_limit_k_max 15
_diffrn_reflns_limit_k_min 0
_diffrn_reflns_limit_l_max 17
_diffrn_reflns_limit_l_min 0
_diffrn_reflns_number 2244
_diffrn_reflns_theta_max 25.01
_diffrn_standards_decay_% -1.23
_diffrn_standards_interval_time 30
_diffrn_standards_number 2
_exptl_absorpt_coefficient_mu 3.596
_exptl_absorpt_correction_T_max 0.366
_exptl_absorpt_correction_T_min 0.156
_exptl_absorpt_correction_type 'refined empirical (Walker & Stuart, 1983)'
_exptl_crystal_colour colorless
_exptl_crystal_density_diffrn 1.42
_exptl_crystal_description prismatic
_exptl_crystal_F_000 992
_exptl_crystal_size_max 0.70
_exptl_crystal_size_mid 0.60
_exptl_crystal_size_min 0.28
_refine_diff_density_max 0.529
_refine_diff_density_min -0.234
_refine_ls_extinction_coef 0.89E-7
_refine_ls_extinction_method 'isotropic (Zachariasen, 1963)'
_refine_ls_goodness_of_fit_obs 2.190
_refine_ls_hydrogen_treatment
;
The positions of atoms H2A and H2B were found by differential
Fourier synthesis, all other positions were calculated and all H atoms
were refined as riding on their parent atoms.
;
_refine_ls_number_parameters 224
_refine_ls_number_reflns 2052
_refine_ls_R_factor_obs 0.053
_refine_ls_shift/esd_max 0.045
_refine_ls_structure_factor_coef F
_refine_ls_weighting_scheme unit
_refine_ls_wR_factor_obs 0.052
_reflns_number_observed 2052
_reflns_number_total 2244
_reflns_observed_criterion >1.0\s(I)
_cod_data_source_file ka1118.cif
_cod_data_source_block ruvo4
_cod_depositor_comments
;
 Updating space group information and adding the symmetry operation list.

 Antanas Vaitkus,
 2018-06-18
;
_cod_original_cell_volume 2243(2)
_cod_original_formula_sum 'C8 H18 Br1 N1 O2'
_cod_database_code 2004625

loop_
_space_group_symop_id
_space_group_symop_operation_xyz
1 x,y,z
2 -x+1/2,-y,z+1/2
3 x+1/2,-y+1/2,-z
4 -x,y+1/2,-z+1/2

loop_
_atom_site_aniso_label
_atom_site_aniso_U_11
_atom_site_aniso_U_22
_atom_site_aniso_U_33
_atom_site_aniso_U_12
_atom_site_aniso_U_13
_atom_site_aniso_U_23
Br1 0.0468(4) 0.0562(5) 0.0502(5) 0.0038(5) 0.0019(5) -0.0009(5)
Br2 0.0497(5) 0.0453(4) 0.0543(5) -0.0005(5) 0.0017(5) -0.0107(4)
O1A 0.053(4) 0.121(7) 0.063(4) -0.018(5) 0.008(4) 0.036(5)
O1B 0.060(4) 0.041(3) 0.100(6) -0.009(4) 0.010(5) -0.011(4)
O2A 0.044(4) 0.087(5) 0.064(4) 0.000(4) -0.002(4) 0.005(5)
O2B 0.052(4) 0.047(4) 0.087(5) -0.002(3) 0.023(4) -0.013(4)
N1A 0.038(3) 0.036(4) 0.044(4) -0.004(3) 0.016(3) -0.002(4)
N1B 0.051(4) 0.033(3) 0.027(3) 0.001(4) 0.000(3) -0.006(3)
C1A 0.052(5) 0.033(4) 0.030(4) 0.005(4) 0.003(4) -0.005(4)
C1B 0.068(6) 0.042(5) 0.026(4) -0.009(5) -0.005(5) -0.006(4)
C2A 0.066(6) 0.035(4) 0.030(4) 0.002(5) -0.012(5) 0.006(4)
C2B 0.056(6) 0.063(6) 0.035(5) 0.008(6) -0.003(5) -0.004(5)
C3A 0.073(7) 0.062(6) 0.028(4) 0.003(6) -0.013(5) -0.016(4)
C3B 0.086(8) 0.046(5) 0.053(5) 0.013(6) 0.008(7) -0.010(5)
C4A 0.091(9) 0.120(10) 0.043(6) -0.020(9) 0.006(7) -0.013(7)
C4B 0.091(7) 0.059(5) 0.039(5) 0.004(6) 0.038(5) -0.013(5)
C31A 0.056(5) 0.043(5) 0.050(5) -0.015(5) -0.003(5) -0.010(5)
C31B 0.062(5) 0.038(4) 0.050(5) -0.009(5) -0.021(5) 0.009(5)
C32A 0.047(5) 0.044(4) 0.032(4) -0.002(5) -0.005(4) -0.001(4)
C32B 0.056(5) 0.030(4) 0.038(4) -0.002(4) -0.003(5) 0.003(4)
C33A 0.051(5) 0.063(6) 0.046(5) -0.004(6) 0.001(5) -0.008(5)
C33B 0.053(5) 0.043(4) 0.041(4) -0.001(5) -0.005(5) -0.009(4)
C34A 0.080(7) 0.030(5) 0.069(6) 0.007(5) -0.023(6) 0.004(5)
C34B 0.070(6) 0.046(5) 0.028(4) 0.003(5) -0.007(5) 0.010(4)

loop_
_atom_site_label
_atom_site_fract_x
_atom_site_fract_y
_atom_site_fract_z
_atom_site_U_iso_or_equiv
_atom_site_thermal_displace_type
_atom_site_calc_flag
Br1 .57465(9) .17574(8) .38006(7) .0509(5) Uani ?
Br2 .40039(9) .14508(7) .90787(7) .0496(4) Uani ?
O1A .2340(7) .2165(7) .3213(5) .074(5) Uani ?
O1B .7443(7) .0837(5) .8710(6) .063(4) Uani ?
O2A .3128(6) .1338(6) .4347(5) .062(4) Uani ?
O2B .6591(6) .2323(5) .8852(6) .059(4) Uani ?
N1A -.0071(6) .1558(5) .3849(5) .039(4) Uani ?
N1B .9833(6) .1785(5) .8663(4) .036(3) Uani ?
C1A -.0079(9) .0958(7) .2979(5) .037(4) Uani ?
C1B .9877(9) .1193(7) .7806(5) .042(5) Uani ?
C2A -0.1211(9) .0999(7) .2445(5) .041(5) Uani ?
C2B 1.1130(10) .0797(8) .7580(6) .050(5) Uani ?
C3A -0.1140(10) .0220(8) .1724(6) .050(5) Uani ?
C3B 1.1100(10) .0213(8) .6716(7) .060(6) Uani ?
C4A -0.2220(10) .0190(10) .1145(8) .077(8) Uani ?
C4B 1.2340(10) -.0053(9) .6397(6) .059(6) Uani ?
C31A .2234(9) .1688(7) .3889(7) .049(5) Uani ?
C31B .7517(9) .1720(7) .8749(7) .049(5) Uani ?
C32A .1081(8) .1413(7) .4332(5) .041(4) Uani ?
C32B .8660(8) .2340(6) .8717(6) .040(5) Uani ?
C33A -0.1061(9) .1229(8) .4470(6) .053(5) Uani ?
C33B 1.0792(9) .2564(6) .8685(6) .045(5) Uani ?
C34A -.0250(10) .2663(7) .3655(7) .055(6) Uani ?
C34B .9990(10) .1151(7) .9478(5) .045(5) Uani ?
H2a .373(9) .166(8) .417(7) .0823 Uiso ?
H2b .583(9) .172(7) .880(6) .0798 Uiso ?
H11a .0082 .0280 .3115 .0492 Uiso calc
H11b .9637 .1616 .7331 .0607 Uiso calc
H12a .0549 .1214 .2615 .0492 Uiso calc
H12b .9330 .0652 .7852 .0607 Uiso calc
H21a -0.1314 .1643 .2195 .0565 Uiso calc
H21b 1.1372 .0359 .8042 .0688 Uiso calc
H22a -0.1875 .0850 .2821 .0565 Uiso calc
H22b 1.1688 .1332 .7537 .0688 Uiso calc
H31a -0.1014 -0.0414 .1987 .0718 Uiso calc
H31b 1.0729 .0621 .6277 .0783 Uiso calc
H32a -0.0480 .0385 .1355 .0718 Uiso calc
H32b 1.0637 -0.0378 .6790 .0783 Uiso calc
H41a -0.2128 -0.0301 .0695 .1027 Uiso calc
H41b 1.2301 -0.0404 .5849 .0771 Uiso calc
H42a -0.2890 .0022 .1510 .1027 Uiso calc
H42b 1.2800 .0537 .6321 .0771 Uiso calc
H43a -0.2355 .0821 .0878 .1027 Uiso calc
H43b 1.2709 -0.0463 .6834 .0771 Uiso calc
H321a .1133 .0722 .4463 .0532 Uiso calc
H321b .8609 .2762 .8212 .0529 Uiso calc
H322a .1028 .1780 .4871 .0532 Uiso calc
H322b .8681 .2735 .9242 .0529 Uiso calc
H331a -0.1033 .1616 .4998 .0695 Uiso calc
H331b 1.0740 .2912 .9234 .0648 Uiso calc
H332a -0.1819 .1316 .4189 .0695 Uiso calc
H332b 1.1563 .2263 .8634 .0648 Uiso calc
H333a -0.0990 .2757 .3349 .0834 Uiso calc
H333b 1.0676 .3017 .8207 .0648 Uiso calc
H341a -0.0261 .3032 .4194 .0834 Uiso calc
H341b .9963 .1557 .9995 .0737 Uiso calc
H342a .0395 .2887 .3293 .0834 Uiso calc
H342b .9358 .0673 .9504 .0737 Uiso calc
H343a -0.0951 .0546 .4614 .0695 Uiso calc
H343b 1.0741 .0819 .9448 .0737 Uiso calc

loop_
_geom_angle_atom_site_label_1
_geom_angle_atom_site_label_2
_geom_angle_atom_site_label_3
_geom_angle
_geom_angle_publ_flag
C1B N1B C32B 109.5(7) yes
C1B N1B C33B 111.3(7) yes
C1B N1B C34B 113.2(7) yes
C32B N1B C33B 105.7(6) yes
C32B N1B C34B 109.6(7) yes
C33B N1B C34B 107.3(7) yes
C1A N1A C32A 110.6(6) yes
C1A N1A C34A 110.3(7) yes
C1A N1A C33A 111.7(7) yes
C32A N1A C34A 109.5(7) yes
C32A N1A C33A 106.7(7) yes
C34A N1A C33A 107.9(7) yes
N1A C1A C2A 116.3(7) yes
N1B C1B C2B 113.6(8) yes
C1A C2A C3A 108.6(8) yes
C1B C2B C3B 110.3(8) yes
C2B C3B C4B 111.8(9) yes
C2A C3A C4A 113.7(9) yes
O1A C31A O2A 124.4(9) yes
O1A C31A C32A 126.3(9) yes
O2A C31A C32A 109.3(8) yes
O1B C31B O2B 124.3(9) yes
O1B C31B C32B 127.1(9) yes
O2B C31B C32B 108.6(7) yes
N1A C32A C31A 119.4(7) yes
N1B C32B C31B 117.0(7) yes

loop_
_geom_bond_atom_site_label_1
_geom_bond_atom_site_label_2
_geom_bond_distance
_geom_bond_publ_flag
O1A C31A 1.210(10) yes
O1B C31B 1.190(10) yes
O2A C31A 1.300(10) yes
O2B C31B 1.320(10) yes
N1B C1B 1.520(10) yes
N1B C32B 1.500(10) yes
N1B C33B 1.490(10) yes
N1B C34B 1.500(10) yes
N1A C1A 1.540(10) yes
N1A C32A 1.480(10) yes
N1A C34A 1.530(10) yes
N1A C33A 1.510(10) yes
C1A C2A 1.490(10) yes
C1B C2B 1.530(10) yes
C2A C3A 1.510(10) yes
C2B C3B 1.520(10) yes
C3B C4B 1.51(2) yes
C3A C4A 1.48(2) yes
C31A C32A 1.490(10) yes
C31B C32B 1.520(10) yes

loop_
_geom_torsion_atom_site_label_1
_geom_torsion_atom_site_label_2
_geom_torsion_atom_site_label_3
_geom_torsion_atom_site_label_4
_geom_torsion
_geom_torsion_publ_flag
O1A C31A C32A N1A 12.0(10) yes
O1B C31B C32B N1B -2.0(10) yes
O2A C31A C32A N1A -168.3(8) yes
O2B C31B C32B N1B 176.0(8) yes
C31A C32A N1A C1A 59.0(10) yes
C31B C32B N1B C1B 63.0(10) yes
C32A N1A C1A C2A 177.2(7) yes
C32B N1B C1B C2B 166.6(7) yes
